data_7156578
loop_
_publ_author_name
'Zhen, Qianqian'
'Huang, Dayun'
'Shao, Yinlin'
'Cheng, Tianxing'
'Chen, Jiuxi'

_publ_section_title
;
 Direct halosulfenylation of benzo[b]furans: a metal-free synthesis of
 3-halo-2-thiobenzo[b]furans.
;
_journal_issue 47
_journal_name_full 'Organic &amp; biomolecular chemistry'
_journal_page_first 9204
_journal_page_last 9210
_journal_paper_doi 10.1039/c8ob02680g
_journal_volume 16
_journal_year 2018
_chemical_formula_moiety 'C15 H11 Br O3 S'
_chemical_formula_sum 'C15 H11 Br O3 S'
_chemical_formula_weight 351.21
_space_group_IT_number 2
_space_group_name_Hall '-P 1'
_space_group_name_H-M_alt 'P -1'
_symmetry_cell_setting triclinic
_symmetry_space_group_name_Hall '-P 1'
_symmetry_space_group_name_H-M 'P -1'
_atom_sites_solution_hydrogens geom
_atom_sites_solution_primary direct
_atom_sites_solution_secondary difmap
_audit_creation_method SHELXL-97
_audit_update_record
;
2018-01-13 deposited with the CCDC.
2018-11-19 downloaded from the CCDC.
;
_cell_angle_alpha 84.587(2)
_cell_angle_beta 86.687(3)
_cell_angle_gamma 78.032(3)
_cell_formula_units_Z 2
_cell_length_a 7.7178(7)
_cell_length_b 9.2215(9)
_cell_length_c 9.9594(10)
_cell_measurement_reflns_used 3435
_cell_measurement_temperature 298(2)
_cell_measurement_theta_max 28.13
_cell_measurement_theta_min 2.93
_cell_volume 689.78(12)
_computing_cell_refinement 'SAINT (Bruker, 2002)'
_computing_data_collection 'SMART (Bruker, 2002)'
_computing_data_reduction SAINT
_computing_molecular_graphics 'XP (Bruker, 2002)'
_computing_publication_material 'SHELXL-97 (Bruker, 2002)'
_computing_structure_refinement 'SHELXL-97 (Sheldrick, 1997)'
_computing_structure_solution 'SHELXS-97 (Sheldrick, 1997)'
_diffrn_ambient_temperature 298(2)
_diffrn_measured_fraction_theta_full 0.980
_diffrn_measured_fraction_theta_max 0.980
_diffrn_measurement_device_type 'Bruker APEX II area-detector diffractometer'
_diffrn_measurement_method '\f and \w scans'
_diffrn_radiation_monochromator graphite
_diffrn_radiation_source 'fine-focus sealed tube'
_diffrn_radiation_type MoK\a
_diffrn_radiation_wavelength 0.71073
_diffrn_reflns_av_R_equivalents 0.0240
_diffrn_reflns_av_sigmaI/netI 0.0358
_diffrn_reflns_limit_h_max 9
_diffrn_reflns_limit_h_min -7
_diffrn_reflns_limit_k_max 11
_diffrn_reflns_limit_k_min -11
_diffrn_reflns_limit_l_max 12
_diffrn_reflns_limit_l_min -12
_diffrn_reflns_number 5705
_diffrn_reflns_theta_full 25.50
_diffrn_reflns_theta_max 25.50
_diffrn_reflns_theta_min 2.06
_exptl_absorpt_coefficient_mu 3.134
_exptl_absorpt_correction_T_max 0.7243
_exptl_absorpt_correction_T_min 0.5326
_exptl_absorpt_correction_type multi-scan
_exptl_absorpt_process_details 'SADABS (Bruker, 2002)'
_exptl_crystal_colour Colorless
_exptl_crystal_density_diffrn 1.691
_exptl_crystal_density_method 'not measured'
_exptl_crystal_description Block
_exptl_crystal_F_000 352
_exptl_crystal_size_max 0.23
_exptl_crystal_size_mid 0.15
_exptl_crystal_size_min 0.11
_refine_diff_density_max 0.680
_refine_diff_density_min -0.532
_refine_diff_density_rms 0.162
_refine_ls_extinction_method none
_refine_ls_goodness_of_fit_ref 1.034
_refine_ls_hydrogen_treatment constr
_refine_ls_matrix_type full
_refine_ls_number_parameters 182
_refine_ls_number_reflns 2509
_refine_ls_number_restraints 0
_refine_ls_restrained_S_all 1.034
_refine_ls_R_factor_all 0.0496
_refine_ls_R_factor_gt 0.0394
_refine_ls_shift/su_max 0.000
_refine_ls_shift/su_mean 0.000
_refine_ls_structure_factor_coef Fsqd
_refine_ls_weighting_details 'calc w=1/[\s^2^(Fo^2^)+(0.1277P)^2^+0.2938P] where P=(Fo^2^+2Fc^2^)/3'
_refine_ls_weighting_scheme calc
_refine_ls_wR_factor_gt 0.1266
_refine_ls_wR_factor_ref 0.1643
_reflns_number_gt 2180
_reflns_number_total 2509
_reflns_threshold_expression I>2\s(I)
_cod_data_source_file c8ob02680g2.cif
_cod_data_source_block mo_20110714a_0m
_cod_depositor_comments
;
The following automatic conversions were performed:

'_symmetry_cell_setting' value 'Triclinic' changed to 'triclinic'
according to
/home/data/users/saulius/crontab/automatic-downloads/rss-feeds/RSC/lib/dictionaries/cif_core.dic
dictionary named 'cif_core.dic' version 2.4.2 from 2011-04-26.

'_exptl_absorpt_correction_type' value 'Multi-scan' changed to
'multi-scan' according to
/home/data/users/saulius/crontab/automatic-downloads/rss-feeds/RSC/lib/dictionaries/cif_core.dic
dictionary named 'cif_core.dic' version 2.4.2 from 2011-04-26.

Automatic conversion script
Id: cif_fix_values 4973 2017-02-22 13:04:09Z antanas 

 Adding full bibliography for 7156578.cif.
;
_cod_database_code 7156578

loop_
_symmetry_equiv_pos_as_xyz
'x, y, z'
'-x, -y, -z'

loop_
_atom_site_label
_atom_site_type_symbol
_atom_site_fract_x
_atom_site_fract_y
_atom_site_fract_z
_atom_site_U_iso_or_equiv
_atom_site_adp_type
_atom_site_occupancy
_atom_site_symmetry_multiplicity
_atom_site_calc_flag
_atom_site_refinement_flags
Br1 Br 0.44306(6) 0.41283(5) 0.35877(4) 0.0531(2) Uani 1 1 d .
S1 S 0.28682(13) 0.82253(10) 0.26189(10) 0.0394(3) Uani 1 1 d .
O1 O 0.2158(4) 0.6968(3) 0.0500(3) 0.0406(6) Uani 1 1 d .
O2 O 0.3830(4) 0.7726(4) 0.3809(3) 0.0542(8) Uani 1 1 d .
O3 O 0.3433(4) 0.9302(3) 0.1670(4) 0.0561(8) Uani 1 1 d .
C1 C 0.0526(8) 0.7093(7) 0.5092(6) 0.0682(14) Uani 1 1 d .
H1A H 0.1225 0.6300 0.4617 0.102 Uiso 1 1 calc R
H1B H -0.0385 0.6727 0.5637 0.102 Uiso 1 1 calc R
H1C H 0.1271 0.7461 0.5661 0.102 Uiso 1 1 calc R
C2 C -0.0301(6) 0.8317(5) 0.4105(4) 0.0446(9) Uani 1 1 d .
C3 C -0.2111(7) 0.8921(6) 0.4285(6) 0.0586(12) Uani 1 1 d .
H3 H -0.2738 0.8566 0.5026 0.070 Uiso 1 1 calc R
C4 C -0.2997(8) 1.0036(6) 0.3386(6) 0.0631(13) Uani 1 1 d .
H4 H -0.4205 1.0406 0.3514 0.076 Uiso 1 1 calc R
C5 C -0.2054(7) 1.0596(6) 0.2287(6) 0.0585(12) Uani 1 1 d .
H5 H -0.2626 1.1355 0.1687 0.070 Uiso 1 1 calc R
C6 C -0.0291(6) 1.0023(5) 0.2098(5) 0.0504(10) Uani 1 1 d .
H6 H 0.0342 1.0383 0.1362 0.060 Uiso 1 1 calc R
C7 C 0.0564(6) 0.8895(5) 0.3010(4) 0.0425(9) Uani 1 1 d .
C8 C 0.2855(5) 0.6652(4) 0.1761(4) 0.0368(8) Uani 1 1 d .
C9 C 0.3397(5) 0.5148(4) 0.2059(4) 0.0365(8) Uani 1 1 d .
C10 C 0.2997(5) 0.4463(5) 0.0908(4) 0.0405(9) Uani 1 1 d .
C11 C 0.2259(5) 0.5612(5) -0.0002(4) 0.0397(9) Uani 1 1 d .
C12 C 0.1687(7) 0.5416(7) -0.1257(5) 0.0578(12) Uani 1 1 d .
H12 H 0.1184 0.6211 -0.1851 0.069 Uiso 1 1 calc R
C13 C 0.1921(7) 0.3965(8) -0.1554(6) 0.0657(16) Uani 1 1 d .
H13 H 0.1540 0.3765 -0.2374 0.079 Uiso 1 1 calc R
C14 C 0.2719(8) 0.2761(7) -0.0660(7) 0.0702(17) Uani 1 1 d .
H14 H 0.2895 0.1798 -0.0921 0.084 Uiso 1 1 calc R
C15 C 0.3240(6) 0.2986(5) 0.0584(6) 0.0537(12) Uani 1 1 d .
H15 H 0.3732 0.2195 0.1185 0.064 Uiso 1 1 calc R

loop_
_atom_site_aniso_label
_atom_site_aniso_U_11
_atom_site_aniso_U_22
_atom_site_aniso_U_33
_atom_site_aniso_U_23
_atom_site_aniso_U_13
_atom_site_aniso_U_12
Br1 0.0577(4) 0.0412(3) 0.0556(3) 0.0088(2) -0.0143(2) -0.0012(2)
S1 0.0389(6) 0.0310(5) 0.0501(6) -0.0073(4) -0.0008(4) -0.0094(4)
O1 0.0477(16) 0.0336(14) 0.0379(13) 0.0012(11) -0.0039(12) -0.0038(12)
O2 0.0543(19) 0.0564(19) 0.0558(18) -0.0140(15) -0.0172(15) -0.0116(16)
O3 0.0488(18) 0.0371(16) 0.083(2) -0.0016(15) 0.0098(16) -0.0149(14)
C1 0.068(3) 0.074(4) 0.057(3) 0.007(3) -0.003(3) -0.007(3)
C2 0.045(2) 0.040(2) 0.050(2) -0.0092(18) -0.0024(18) -0.0108(18)
C3 0.045(3) 0.054(3) 0.077(3) -0.018(2) 0.006(2) -0.010(2)
C4 0.055(3) 0.049(3) 0.084(4) -0.012(3) 0.006(3) -0.007(2)
C5 0.053(3) 0.044(2) 0.076(3) 0.003(2) -0.012(2) -0.005(2)
C6 0.052(3) 0.038(2) 0.059(3) -0.0028(19) -0.002(2) -0.0066(19)
C7 0.048(2) 0.037(2) 0.047(2) -0.0123(17) 0.0007(18) -0.0141(18)
C8 0.038(2) 0.0317(19) 0.0398(19) -0.0032(15) -0.0044(15) -0.0032(15)
C9 0.0313(18) 0.0333(18) 0.044(2) -0.0017(15) -0.0016(15) -0.0056(15)
C10 0.0336(19) 0.036(2) 0.052(2) -0.0094(17) 0.0038(17) -0.0073(16)
C11 0.0283(18) 0.047(2) 0.046(2) -0.0095(17) 0.0008(15) -0.0091(16)
C12 0.061(3) 0.074(3) 0.043(2) -0.013(2) -0.001(2) -0.021(3)
C13 0.051(3) 0.092(4) 0.064(3) -0.041(3) 0.006(2) -0.024(3)
C14 0.063(3) 0.063(3) 0.094(4) -0.044(3) 0.013(3) -0.025(3)
C15 0.041(2) 0.041(2) 0.082(3) -0.020(2) 0.008(2) -0.0115(19)

loop_
_atom_type_symbol
_atom_type_description
_atom_type_scat_dispersion_real
_atom_type_scat_dispersion_imag
_atom_type_scat_source
C C 0.0033 0.0016 'International Tables Vol C Tables 4.2.6.8 and 6.1.1.4'
H H 0.0000 0.0000 'International Tables Vol C Tables 4.2.6.8 and 6.1.1.4'
O O 0.0106 0.0060 'International Tables Vol C Tables 4.2.6.8 and 6.1.1.4'
S S 0.1246 0.1234 'International Tables Vol C Tables 4.2.6.8 and 6.1.1.4'
Br Br -0.2901 2.4595 'International Tables Vol C Tables 4.2.6.8 and 6.1.1.4'

loop_
_geom_angle_atom_site_label_1
_geom_angle_atom_site_label_2
_geom_angle_atom_site_label_3
_geom_angle
O3 S1 O2 119.6(2)
O3 S1 C8 107.3(2)
O2 S1 C8 107.2(2)
O3 S1 C7 107.2(2)
O2 S1 C7 111.4(2)
C8 S1 C7 102.73(19)
C8 O1 C11 105.6(3)
C2 C1 H1A 109.5
C2 C1 H1B 109.5
H1A C1 H1B 109.5
C2 C1 H1C 109.5
H1A C1 H1C 109.5
H1B C1 H1C 109.5
C7 C2 C3 116.7(5)
C7 C2 C1 125.1(4)
C3 C2 C1 118.2(5)
C4 C3 C2 121.8(5)
C4 C3 H3 119.1
C2 C3 H3 119.1
C3 C4 C5 119.3(5)
C3 C4 H4 120.3
C5 C4 H4 120.3
C6 C5 C4 119.6(5)
C6 C5 H5 120.2
C4 C5 H5 120.2
C5 C6 C7 119.9(5)
C5 C6 H6 120.1
C7 C6 H6 120.1
C2 C7 C6 122.6(4)
C2 C7 S1 122.3(4)
C6 C7 S1 115.0(3)
C9 C8 O1 111.5(3)
C9 C8 S1 134.3(3)
O1 C8 S1 114.3(3)
C8 C9 C10 105.8(4)
C8 C9 Br1 129.4(3)
C10 C9 Br1 124.7(3)
C11 C10 C15 120.2(4)
C11 C10 C9 106.0(4)
C15 C10 C9 133.8(4)
O1 C11 C10 111.1(3)
O1 C11 C12 124.8(4)
C10 C11 C12 124.1(4)
C13 C12 C11 115.0(5)
C13 C12 H12 122.5
C11 C12 H12 122.5
C12 C13 C14 122.4(5)
C12 C13 H13 118.8
C14 C13 H13 118.8
C15 C14 C13 121.3(5)
C15 C14 H14 119.3
C13 C14 H14 119.3
C14 C15 C10 117.0(5)
C14 C15 H15 121.5
C10 C15 H15 121.5

loop_
_geom_bond_atom_site_label_1
_geom_bond_atom_site_label_2
_geom_bond_distance
Br1 C9 1.843(4)
S1 O3 1.423(3)
S1 O2 1.423(4)
S1 C8 1.754(4)
S1 C7 1.791(5)
O1 C8 1.376(5)
O1 C11 1.376(5)
C1 C2 1.488(7)
C1 H1A 0.9600
C1 H1B 0.9600
C1 H1C 0.9600
C2 C7 1.369(6)
C2 C3 1.401(7)
C3 C4 1.390(8)
C3 H3 0.9300
C4 C5 1.397(8)
C4 H4 0.9300
C5 C6 1.363(7)
C5 H5 0.9300
C6 C7 1.396(7)
C6 H6 0.9300
C8 C9 1.372(6)
C9 C10 1.438(6)
C10 C11 1.377(6)
C10 C15 1.401(6)
C11 C12 1.389(6)
C12 C13 1.371(8)
C12 H12 0.9300
C13 C14 1.414(10)
C13 H13 0.9300
C14 C15 1.371(8)
C14 H14 0.9300
C15 H15 0.9300

loop_
_geom_torsion_atom_site_label_1
_geom_torsion_atom_site_label_2
_geom_torsion_atom_site_label_3
_geom_torsion_atom_site_label_4
_geom_torsion
C7 C2 C3 C4 1.0(7)
C1 C2 C3 C4 -178.1(5)
C2 C3 C4 C5 -1.4(8)
C3 C4 C5 C6 1.2(8)
C4 C5 C6 C7 -0.7(7)
C3 C2 C7 C6 -0.5(6)
C1 C2 C7 C6 178.5(5)
C3 C2 C7 S1 -178.9(3)
C1 C2 C7 S1 0.1(6)
C5 C6 C7 C2 0.4(7)
C5 C6 C7 S1 178.9(4)
O3 S1 C7 C2 -164.6(3)
O2 S1 C7 C2 -32.0(4)
C8 S1 C7 C2 82.5(4)
O3 S1 C7 C6 16.8(4)
O2 S1 C7 C6 149.5(3)
C8 S1 C7 C6 -96.0(3)
C11 O1 C8 C9 0.4(4)
C11 O1 C8 S1 -179.9(3)
O3 S1 C8 C9 136.8(4)
O2 S1 C8 C9 7.1(5)
C7 S1 C8 C9 -110.4(5)
O3 S1 C8 O1 -42.8(3)
O2 S1 C8 O1 -172.5(3)
C7 S1 C8 O1 70.0(3)
O1 C8 C9 C10 -0.6(5)
S1 C8 C9 C10 179.7(3)
O1 C8 C9 Br1 179.4(3)
S1 C8 C9 Br1 -0.2(7)
C8 C9 C10 C11 0.6(4)
Br1 C9 C10 C11 -179.5(3)
C8 C9 C10 C15 179.2(4)
Br1 C9 C10 C15 -0.9(7)
C8 O1 C11 C10 0.0(4)
C8 O1 C11 C12 179.7(4)
C15 C10 C11 O1 -179.2(4)
C9 C10 C11 O1 -0.4(4)
C15 C10 C11 C12 1.1(6)
C9 C10 C11 C12 179.9(4)
O1 C11 C12 C13 179.8(4)
C10 C11 C12 C13 -0.5(7)
C11 C12 C13 C14 -1.3(7)
C12 C13 C14 C15 2.7(8)
C13 C14 C15 C10 -2.0(7)
C11 C10 C15 C14 0.2(6)
C9 C10 C15 C14 -178.2(5)
